data_7706920
loop_
_publ_author_name
'Weller, Ruth'
'M\"uller, Igor'
'Duhayon, Carine'
'Sabo-Etienne, Sylviane'
'Bontemps, S\'ebastien'
'Werncke, C. Gunnar'

_publ_section_title
;
 Quasilinear 3d-metal(i) complexes
 [KM(N(Dipp)SiR<sub>3</sub>)<sub>2</sub>] (M = Cr-Co) - structural
 diversity, solution state behaviour and reactivity.
;
_journal_issue 14
_journal_name_full 'Dalton transactions (Cambridge, England : 2003)'
_journal_page_first 4890
_journal_page_last 4903
_journal_paper_doi 10.1039/d1dt00121c
_journal_volume 50
_journal_year 2021
_chemical_formula_moiety 'C78 H70 K2 Mn2 O2'
_chemical_formula_sum 'C78 H70 K2 Mn2 O2'
_chemical_formula_weight 1227.42
_space_group_crystal_system monoclinic
_space_group_IT_number 14
_space_group_name_Hall '-P 2ybc'
_space_group_name_H-M_alt 'P 1 21/c 1'
_atom_sites_solution_hydrogens geom
_atom_sites_solution_primary dual
_audit_creation_date 2021-02-10
_audit_creation_method
;
Olex2 1.2
(compiled 2018.05.29 svn.r3508 for OlexSys, GUI svn.r5506)
;
_audit_update_record
;
2021-02-24 deposited with the CCDC.	2021-03-03 downloaded from the CCDC.
;
_cell_angle_alpha 90
_cell_angle_beta 93.540(2)
_cell_angle_gamma 90
_cell_formula_units_Z 4
_cell_length_a 17.6490(9)
_cell_length_b 18.4355(9)
_cell_length_c 19.6687(11)
_cell_measurement_reflns_used 7993
_cell_measurement_temperature 100
_cell_measurement_theta_max 24.745
_cell_measurement_theta_min 2.31
_cell_volume 6387.4(6)
_computing_molecular_graphics 'Olex2 (Dolomanov et al., 2009)'
_computing_publication_material 'Olex2 (Dolomanov et al., 2009)'
_computing_structure_refinement 'XL (Sheldrick, 2008)'
_computing_structure_solution 'ShelXT (Sheldrick, 2015)'
_diffrn_ambient_temperature 100.0
_diffrn_detector_area_resol_mean 7.9
_diffrn_detector_type 'CCD area detector'
_diffrn_measured_fraction_theta_full 0.994
_diffrn_measured_fraction_theta_max 0.994
_diffrn_measurement_device 'three-circle diffractometer'
_diffrn_measurement_device_type 'Bruker SMART APEX2 area detector'
_diffrn_measurement_method '\w and \f scans'
_diffrn_radiation_type MoK\a
_diffrn_radiation_wavelength 0.71073
_diffrn_reflns_av_R_equivalents 0.0750
_diffrn_reflns_av_unetI/netI 0.0891
_diffrn_reflns_Laue_measured_fraction_full 0.994
_diffrn_reflns_Laue_measured_fraction_max 0.994
_diffrn_reflns_limit_h_max 21
_diffrn_reflns_limit_h_min -18
_diffrn_reflns_limit_k_max 21
_diffrn_reflns_limit_k_min -21
_diffrn_reflns_limit_l_max 23
_diffrn_reflns_limit_l_min -23
_diffrn_reflns_number 37162
_diffrn_reflns_point_group_measured_fraction_full 0.994
_diffrn_reflns_point_group_measured_fraction_max 0.994
_diffrn_reflns_theta_full 25.101
_diffrn_reflns_theta_max 25.101
_diffrn_reflns_theta_min 2.209
_exptl_absorpt_coefficient_mu 0.573
_exptl_absorpt_correction_T_max 0.7452
_exptl_absorpt_correction_T_min 0.5598
_exptl_absorpt_correction_type multi-scan
_exptl_absorpt_process_details
'SADABS-2016/2 (Bruker,2016/2) was used for absorption correction. wR2(int) was 0.1619 before and 0.0563 after correction. The Ratio of minimum to maximum transmission is 0.7512. The \l/2 correction factor is Not present.'
_exptl_crystal_colour 'dark red'
_exptl_crystal_colour_modifier dark
_exptl_crystal_colour_primary red
_exptl_crystal_density_diffrn 1.276
_exptl_crystal_description needle
_exptl_crystal_F_000 2568
_exptl_crystal_size_max 0.729
_exptl_crystal_size_mid 0.113
_exptl_crystal_size_min 0.103
_refine_diff_density_max 0.697
_refine_diff_density_min -0.767
_refine_diff_density_rms 0.082
_refine_ls_extinction_method none
_refine_ls_goodness_of_fit_ref 1.040
_refine_ls_hydrogen_treatment constr
_refine_ls_matrix_type full
_refine_ls_number_parameters 879
_refine_ls_number_reflns 11297
_refine_ls_number_restraints 1548
_refine_ls_restrained_S_all 1.025
_refine_ls_R_factor_all 0.1366
_refine_ls_R_factor_gt 0.0829
_refine_ls_shift/su_max 0.002
_refine_ls_shift/su_mean 0.000
_refine_ls_structure_factor_coef Fsqd
_refine_ls_weighting_details 'w=1/[\s^2^(Fo^2^)+(0.0749P)^2^+21.3788P] where P=(Fo^2^+2Fc^2^)/3'
_refine_ls_weighting_scheme calc
_refine_ls_wR_factor_gt 0.1868
_refine_ls_wR_factor_ref 0.2107
_reflns_Friedel_coverage 0.000
_reflns_number_gt 7145
_reflns_number_total 11297
_reflns_threshold_expression 'I > 2\s(I)'
_cod_data_source_file d1dt00121c2.cif
_cod_data_source_block 13_k2_mn2_phccph_trimer
_cod_depositor_comments 'Adding full bibliography for 7706910--7706927.cif.'
_cod_database_code 7706920
_shelx_shelxl_version_number 2016/6
_shelx_space_group_comment
;
The symmetry employed for this shelxl refinement is uniquely defined
by the following loop, which should always be used as a source of
symmetry information in preference to the above space-group names.
They are only intended as comments.
;
_shelx_estimated_absorpt_t_max 0.943
_shelx_estimated_absorpt_t_min 0.680
_olex2_refinement_description
;
1. Fixed Uiso
 At 1.2 times of:
  All C(H) groups, All C(H,H) groups
 At 1.5 times of:
  All C(H,H,H) groups
2. Restrained distances
 C63-C77 \\sim C63-C71
 with sigma of 0.02
 C78-C79 \\sim C76-C75
 with sigma of 0.02
 C78-C77 \\sim C76-C71
 with sigma of 0.02
 C79-C80 \\sim C75-C74
 with sigma of 0.02
 C80-C81 \\sim C74-C73
 with sigma of 0.02
 C81-C82 \\sim C73-C72
 with sigma of 0.02
 C82-C77 \\sim C72-C71
 with sigma of 0.02
 C63-C78 \\sim C63-C76
 with sigma of 0.04
 C63-C82 \\sim C63-C72
 with sigma of 0.04
 C78-C80 \\sim C76-C74
 with sigma of 0.04
 C78-C82 \\sim C76-C72
 with sigma of 0.04
 C79-C81 \\sim C75-C73
 with sigma of 0.04
 C79-C77 \\sim C75-C71
 with sigma of 0.04
 C80-C82 \\sim C74-C72
 with sigma of 0.04
 C81-C77 \\sim C73-C71
 with sigma of 0.04
 C43-C57 \\sim C43-C51
 with sigma of 0.02
 C60-C59 \\sim C54-C53
 with sigma of 0.02
 C60-C61 \\sim C54-C55
 with sigma of 0.02
 C59-C58 \\sim C53-C52
 with sigma of 0.02
 C58-C57 \\sim C52-C51
 with sigma of 0.02
 C57-C62 \\sim C51-C56
 with sigma of 0.02
 C62-C61 \\sim C56-C55
 with sigma of 0.02
 C43-C58 \\sim C43-C52
 with sigma of 0.04
 C43-C62 \\sim C43-C56
 with sigma of 0.04
 C60-C58 \\sim C54-C52
 with sigma of 0.04
 C60-C62 \\sim C54-C56
 with sigma of 0.04
 C59-C57 \\sim C53-C51
 with sigma of 0.04
 C59-C61 \\sim C53-C55
 with sigma of 0.04
 C58-C62 \\sim C52-C56
 with sigma of 0.04
 C57-C61 \\sim C51-C55
 with sigma of 0.04
3. Uiso/Uaniso restraints and constraints
O2: within 2A with sigma of 0.04 and sigma for terminal atoms of 0.08
Uanis(C3AA) \\sim Ueq: with sigma of 0.001 and sigma for terminal atoms of 0.002
Uanis(C55) \\sim Ueq, Uanis(C51) \\sim Ueq, Uanis(C56) \\sim Ueq, Uanis(C54)
\\sim Ueq, Uanis(C53) \\sim Ueq: with sigma of 0.01 and sigma for terminal
atoms of 0.02
Uanis(C78) = Uanis(C81)
Uanis(C8AA) = Uanis(C0BA)
Uanis(C9AA) = Uanis(C7AA)
Uanis(C5BA) = Uanis(C8AA) = Uanis(C0BA)
Uanis(C4BA) = Uanis(C3BA) = Uanis(C0AA) = Uanis(C2BA)
Uanis(C6AA) = Uanis(C2AA) = Uanis(C1AA) = Uanis(C5AA)
4. Rigid body (RIGU) restrains
 All non-hydrogen atoms
 with sigma for 1-2 distances of 0.001 and sigma for 1-3 distances of 0.001
 O2
 with sigma for 1-2 distances of 0.004 and sigma for 1-3 distances of 0.004
5. Others
 Fixed Sof: C60(0.5) H60(0.5) C59(0.5) H59(0.5) C58(0.5) H58(0.5) C57(0.5)
 C62(0.5) H62(0.5) C61(0.5) H61(0.5) C78(0.5) H78(0.5) C79(0.5) H79(0.5)
 C80(0.5) H80(0.5) C81(0.5) H81(0.5) C82(0.5) H82(0.5) C77(0.5) C51(0.5)
 C52(0.5) H52(0.5) C53(0.5) H53(0.5) C54(0.5) H54(0.5) C55(0.5) H55(0.5)
 C56(0.5) H56(0.5) C71(0.5) C72(0.5) H72(0.5) C73(0.5) H73(0.5) C74(0.5)
 H74(0.5) C75(0.5) H75(0.5) C76(0.5) H76(0.5) O1(0.5) O4(0.5) O6(0.5) C1AA(0.5)
 H1AA(0.5) H1AB(0.5) C2AA(0.5) H2AA(0.5) H2AB(0.5) C5AA(0.5) H5AA(0.5)
 H5AB(0.5) H5AC(0.5) C6AA(0.5) H6AA(0.5) H6AB(0.5) H6AC(0.5) C3AA(0.5)
 H3AA(0.5) H3AB(0.5) H3AC(0.5) C7AA(0.5) H7AA(0.5) H7AB(0.5) C8AA(0.5)
 H8AA(0.5) H8AB(0.5) C9AA(0.5) H9AA(0.5) H9AB(0.5) C0BA(0.5) H0BA(0.5)
 H0BB(0.5) O2(0.5) C0AA(0.5) H0AA(0.5) H0AB(0.5) C2BA(0.5) H2BA(0.5) H2BB(0.5)
 H2BC(0.5) C3BA(0.5) H3BA(0.5) H3BB(0.5) C4BA(0.5) H4BA(0.5) H4BB(0.5)
 H4BC(0.5) C4AA(0.5) H4AA(0.5) H4AB(0.5) H4AC(0.5) C5BA(0.5) H5BA(0.5)
 H5BB(0.5) H5BC(0.5) C1BA(0.5) H1BA(0.5) H1BB(0.5) H1BC(0.5)
6.a Secondary CH2 refined with riding coordinates:
 C1AA(H1AA,H1AB), C2AA(H2AA,H2AB), C7AA(H7AA,H7AB), C8AA(H8AA,H8AB), C9AA(H9AA,
 H9AB), C0BA(H0BA,H0BB), C0AA(H0AA,H0AB), C3BA(H3BA,H3BB)
6.b Aromatic/amide H refined with riding coordinates:
 C3(H3), C4(H4), C5(H5), C6(H6), C7(H7), C10(H10), C11(H11), C12(H12),
 C13(H13), C14(H14), C17(H17), C18(H18), C19(H19), C20(H20), C21(H21), C25(H25),
  C26(H26), C27(H27), C28(H28), C29(H29), C32(H32), C33(H33), C34(H34),
 C35(H35), C36(H36), C38(H38), C39(H39), C40(H40), C41(H41), C42(H42), C46(H46),
  C47(H47), C48(H48), C49(H49), C50(H50), C66(H66), C67(H67), C68(H68),
 C69(H69), C70(H70), C60(H60), C59(H59), C58(H58), C62(H62), C61(H61), C78(H78),
  C79(H79), C80(H80), C81(H81), C82(H82), C52(H52), C53(H53), C54(H54),
 C55(H55), C56(H56), C72(H72), C73(H73), C74(H74), C75(H75), C76(H76)
6.c Fitted hexagon refined as free rotating group:
 C60(C59,C58,C57,C62,C61), C78(C79,C80,C81,C82,C77)
6.d Idealised Me refined as rotating group:
 C5AA(H5AA,H5AB,H5AC), C6AA(H6AA,H6AB,H6AC), C3AA(H3AA,H3AB,H3AC), C2BA(H2BA,
 H2BB,H2BC), C4BA(H4BA,H4BB,H4BC), C4AA(H4AA,H4AB,H4AC), C5BA(H5BA,H5BB,H5BC),
 C1BA(H1BA,H1BB,H1BC)
;
_olex2_submission_special_instructions 'No special instructions were received'

loop_
_space_group_symop_operation_xyz
'x, y, z'
'-x, y+1/2, -z+1/2'
'-x, -y, -z'
'x, -y-1/2, z-1/2'

loop_
_atom_site_label
_atom_site_type_symbol
_atom_site_fract_x
_atom_site_fract_y
_atom_site_fract_z
_atom_site_U_iso_or_equiv
_atom_site_adp_type
_atom_site_occupancy
_atom_site_site_symmetry_order
_atom_site_calc_flag
_atom_site_refinement_flags_posn
_atom_site_refinement_flags_adp
_atom_site_refinement_flags_occupancy
_atom_site_disorder_assembly
_atom_site_disorder_group
Mn1 Mn 0.79817(4) 0.54030(4) 0.71418(4) 0.0306(2) Uani 1 1 d . U . . .
Mn2 Mn 0.70436(4) 0.48166(4) 0.79233(4) 0.0350(2) Uani 1 1 d . U . . .
K1 K 0.91428(7) 0.67310(7) 0.81146(6) 0.0433(3) Uani 1 1 d . U . . .
K2 K 0.51496(7) 0.55473(8) 0.75251(8) 0.0541(4) Uani 1 1 d . U . . .
C1 C 0.8124(3) 0.5278(3) 0.8196(3) 0.0327(7) Uani 1 1 d . U . . .
C2 C 0.8831(3) 0.4932(3) 0.8474(3) 0.0381(9) Uani 1 1 d . U . . .
C3 C 0.9337(3) 0.5257(4) 0.8960(3) 0.0434(12) Uani 1 1 d . U . . .
H3 H 0.919639 0.569902 0.916757 0.052 Uiso 1 1 calc R . . . .
C4 C 1.0038(3) 0.4949(4) 0.9147(3) 0.0571(16) Uani 1 1 d . U . . .
H4 H 1.037706 0.518915 0.946666 0.068 Uiso 1 1 calc R . . . .
C5 C 1.0245(4) 0.4297(4) 0.8870(4) 0.0641(17) Uani 1 1 d . U . . .
H5 H 1.071904 0.407958 0.900320 0.077 Uiso 1 1 calc R . . . .
C6 C 0.9758(3) 0.3970(4) 0.8402(4) 0.0574(16) Uani 1 1 d . U . . .
H6 H 0.990021 0.352049 0.820998 0.069 Uiso 1 1 calc R . . . .
C7 C 0.9063(3) 0.4269(3) 0.8196(3) 0.0458(13) Uani 1 1 d . U . . .
H7 H 0.873930 0.402662 0.786590 0.055 Uiso 1 1 calc R . . . .
C8 C 0.7624(3) 0.5692(3) 0.8591(3) 0.0341(7) Uani 1 1 d . U . . .
C9 C 0.7675(3) 0.5675(3) 0.9357(3) 0.0373(10) Uani 1 1 d . U . . .
C10 C 0.7591(3) 0.6300(4) 0.9734(3) 0.0429(12) Uani 1 1 d . U . . .
H10 H 0.750777 0.675026 0.950626 0.051 Uiso 1 1 calc R . . . .
C11 C 0.7625(3) 0.6279(4) 1.0442(3) 0.0508(13) Uani 1 1 d . U . . .
H11 H 0.755961 0.671242 1.069314 0.061 Uiso 1 1 calc R . . . .
C12 C 0.7751(3) 0.5641(4) 1.0776(3) 0.0567(14) Uani 1 1 d . U . . .
H12 H 0.778091 0.562986 1.125943 0.068 Uiso 1 1 calc R . . . .
C13 C 0.7835(4) 0.5020(4) 1.0420(3) 0.0580(15) Uani 1 1 d . U . . .
H13 H 0.791704 0.457422 1.065453 0.070 Uiso 1 1 calc R . . . .
C14 C 0.7802(3) 0.5034(4) 0.9711(3) 0.0498(14) Uani 1 1 d . U . . .
H14 H 0.786666 0.459583 0.946674 0.060 Uiso 1 1 calc R . . . .
C15 C 0.7031(3) 0.6072(3) 0.8214(3) 0.0319(8) Uani 1 1 d . U . . .
C16 C 0.6308(3) 0.6284(3) 0.8519(3) 0.0343(9) Uani 1 1 d . U . . .
C17 C 0.5881(3) 0.6870(3) 0.8251(3) 0.0383(10) Uani 1 1 d . U . . .
H17 H 0.606943 0.714486 0.788875 0.046 Uiso 1 1 calc R . . . .
C18 C 0.5192(3) 0.7059(3) 0.8503(3) 0.0499(12) Uani 1 1 d . U . . .
H18 H 0.491394 0.745960 0.831237 0.060 Uiso 1 1 calc R . . . .
C19 C 0.4908(3) 0.6670(3) 0.9026(3) 0.0493(13) Uani 1 1 d . U . . .
H19 H 0.443988 0.680468 0.920411 0.059 Uiso 1 1 calc R . . . .
C20 C 0.5306(3) 0.6085(3) 0.9288(3) 0.0462(13) Uani 1 1 d . U . . .
H20 H 0.510849 0.580827 0.964406 0.055 Uiso 1 1 calc R . . . .
C21 C 0.6000(3) 0.5892(3) 0.9036(3) 0.0393(9) Uani 1 1 d . U . . .
H21 H 0.626708 0.548397 0.922314 0.047 Uiso 1 1 calc R . . . .
C22 C 0.7172(3) 0.6381(3) 0.7520(3) 0.0300(8) Uani 1 1 d . U . . .
C23 C 0.6858(3) 0.6023(3) 0.6924(3) 0.0334(8) Uani 1 1 d . U . . .
C24 C 0.6672(3) 0.6423(3) 0.6271(3) 0.0369(10) Uani 1 1 d . U . . .
C25 C 0.6914(3) 0.6175(4) 0.5654(3) 0.0473(13) Uani 1 1 d . U . . .
H25 H 0.721936 0.575073 0.564549 0.057 Uiso 1 1 calc R . . . .
C26 C 0.6715(4) 0.6539(4) 0.5046(3) 0.0585(15) Uani 1 1 d . U . . .
H26 H 0.688426 0.636268 0.462752 0.070 Uiso 1 1 calc R . . . .
C27 C 0.6275(4) 0.7149(4) 0.5055(3) 0.0580(15) Uani 1 1 d . U . . .
H27 H 0.614705 0.740205 0.464319 0.070 Uiso 1 1 calc R . . . .
C28 C 0.6019(4) 0.7397(4) 0.5653(3) 0.0601(16) Uani 1 1 d . U . . .
H28 H 0.569796 0.781081 0.565306 0.072 Uiso 1 1 calc R . . . .
C29 C 0.6226(3) 0.7047(3) 0.6260(3) 0.0483(13) Uani 1 1 d . U . . .
H29 H 0.606156 0.723561 0.667577 0.058 Uiso 1 1 calc R . . . .
C30 C 0.6793(3) 0.5250(3) 0.6963(3) 0.0347(7) Uani 1 1 d . U . . .
C31 C 0.6366(3) 0.4793(3) 0.6465(3) 0.0444(10) Uani 1 1 d . U . . .
C32 C 0.5678(4) 0.4995(4) 0.6108(3) 0.0571(14) Uani 1 1 d . U . . .
H32 H 0.550446 0.548156 0.613372 0.069 Uiso 1 1 calc R . . . .
C33 C 0.5253(4) 0.4497(5) 0.5722(4) 0.076(2) Uani 1 1 d . U . . .
H33 H 0.478671 0.464340 0.549674 0.092 Uiso 1 1 calc R . . . .
C34 C 0.5491(5) 0.3803(5) 0.5659(4) 0.083(2) Uani 1 1 d . U . . .
H34 H 0.519556 0.346630 0.539067 0.100 Uiso 1 1 calc R . . . .
C35 C 0.6170(4) 0.3589(4) 0.5990(4) 0.0736(19) Uani 1 1 d . U . . .
H35 H 0.634039 0.310334 0.594640 0.088 Uiso 1 1 calc R . . . .
C36 C 0.6593(4) 0.4068(3) 0.6378(4) 0.0554(15) Uani 1 1 d . U . . .
H36 H 0.705791 0.390797 0.659759 0.067 Uiso 1 1 calc R . . . .
C37 C 0.7557(3) 0.7096(3) 0.7509(3) 0.0332(8) Uani 1 1 d . U . . .
C38 C 0.7969(3) 0.7320(3) 0.6964(3) 0.0379(9) Uani 1 1 d . U . . .
H38 H 0.796347 0.702988 0.656414 0.046 Uiso 1 1 calc R . . . .
C39 C 0.8391(3) 0.7963(3) 0.6993(3) 0.0466(11) Uani 1 1 d . U . . .
H39 H 0.866836 0.810171 0.661506 0.056 Uiso 1 1 calc R . . . .
C40 C 0.8408(4) 0.8398(4) 0.7566(4) 0.0558(13) Uani 1 1 d . U . . .
H40 H 0.869260 0.883576 0.758339 0.067 Uiso 1 1 calc R . . . .
C41 C 0.8005(3) 0.8186(3) 0.8112(4) 0.0519(12) Uani 1 1 d . U . . .
H41 H 0.801328 0.848032 0.850887 0.062 Uiso 1 1 calc R . . . .
C42 C 0.7591(3) 0.7550(3) 0.8086(3) 0.0393(10) Uani 1 1 d . U . . .
H42 H 0.732095 0.741496 0.846894 0.047 Uiso 1 1 calc R . . . .
C43 C 0.6766(4) 0.3985(3) 0.8504(3) 0.0542(14) Uani 1 1 d D U . . .
C44 C 0.6154(3) 0.4226(3) 0.8193(3) 0.0470(10) Uani 1 1 d . U . . .
C45 C 0.5338(3) 0.4092(3) 0.8125(4) 0.0546(11) Uani 1 1 d . U . . .
C46 C 0.4878(4) 0.4228(4) 0.8658(4) 0.0648(14) Uani 1 1 d . U . . .
H46 H 0.510660 0.439170 0.908037 0.078 Uiso 1 1 calc R . . . .
C47 C 0.4116(4) 0.4135(4) 0.8599(5) 0.0765(19) Uani 1 1 d . U . . .
H47 H 0.381871 0.423932 0.897306 0.092 Uiso 1 1 calc R . . . .
C48 C 0.3767(4) 0.3885(4) 0.7982(5) 0.077(2) Uani 1 1 d . U . . .
H48 H 0.323297 0.381682 0.793308 0.092 Uiso 1 1 calc R . . . .
C49 C 0.4218(4) 0.3739(4) 0.7447(4) 0.0676(17) Uani 1 1 d . U . . .
H49 H 0.398996 0.356178 0.702924 0.081 Uiso 1 1 calc R . . . .
C50 C 0.4989(4) 0.3845(4) 0.7508(4) 0.0616(13) Uani 1 1 d . U . . .
H50 H 0.528661 0.375160 0.713140 0.074 Uiso 1 1 calc R . . . .
C63 C 0.8582(3) 0.5372(3) 0.6319(3) 0.0418(12) Uani 1 1 d D U . . .
C64 C 0.8996(3) 0.5665(3) 0.6792(3) 0.0397(9) Uani 1 1 d . U . . .
C65 C 0.9764(3) 0.5965(3) 0.6935(3) 0.0461(10) Uani 1 1 d . U . . .
C66 C 1.0266(3) 0.5614(4) 0.7410(3) 0.0539(12) Uani 1 1 d . U . . .
H66 H 1.012524 0.517092 0.761482 0.065 Uiso 1 1 calc R . . . .
C67 C 1.0977(4) 0.5925(5) 0.7578(4) 0.0728(18) Uani 1 1 d . U . . .
H67 H 1.132047 0.569060 0.789750 0.087 Uiso 1 1 calc R . . . .
C68 C 1.1184(4) 0.6570(5) 0.7284(5) 0.084(2) Uani 1 1 d . U . . .
H68 H 1.166629 0.677867 0.740052 0.100 Uiso 1 1 calc R . . . .
C69 C 1.0681(4) 0.6908(4) 0.6819(4) 0.0732(18) Uani 1 1 d . U . . .
H69 H 1.082344 0.735014 0.661423 0.088 Uiso 1 1 calc R . . . .
C70 C 0.9988(4) 0.6617(4) 0.6652(4) 0.0594(13) Uani 1 1 d . U . . .
H70 H 0.964928 0.686302 0.633584 0.071 Uiso 1 1 calc R . . . .
C60 C 0.7614(7) 0.2503(7) 1.0061(6) 0.101(6) Uani 0.5 1 d D U P A 1
H60 H 0.779776 0.216319 1.039392 0.121 Uiso 0.5 1 calc R . P A 1
C59 C 0.7899(7) 0.2503(7) 0.9417(6) 0.124(11) Uani 0.5 1 d DG U P A 1
H59 H 0.827814 0.216257 0.931134 0.149 Uiso 0.5 1 calc R . P A 1
C58 C 0.7630(7) 0.3001(7) 0.8930(5) 0.046(4) Uani 0.5 1 d DG U P A 1
H58 H 0.782455 0.300041 0.849019 0.056 Uiso 0.5 1 calc R . P A 1
C57 C 0.7075(5) 0.3499(5) 0.9085(4) 0.045(3) Uani 0.5 1 d DG U P A 1
C62 C 0.6789(5) 0.3499(5) 0.9728(5) 0.067(4) Uani 0.5 1 d DG U P A 1
H62 H 0.641017 0.383950 0.983416 0.081 Uiso 0.5 1 calc R . P A 1
C61 C 0.7059(6) 0.3001(7) 1.0216(4) 0.106(6) Uani 0.5 1 d DG U P A 1
H61 H 0.686375 0.300167 1.065533 0.127 Uiso 0.5 1 calc R . P A 1
C78 C 0.9312(6) 0.5229(6) 0.5284(5) 0.082(4) Uani 0.5 1 d D U P B 1
H78 H 0.971501 0.549927 0.550377 0.099 Uiso 0.5 1 calc R . P B 1
C79 C 0.9359(6) 0.5007(7) 0.4612(5) 0.087(5) Uani 0.5 1 d DG U P B 1
H79 H 0.979331 0.512636 0.437306 0.104 Uiso 0.5 1 calc R . P B 1
C80 C 0.8770(6) 0.4612(7) 0.4291(4) 0.071(4) Uani 0.5 1 d DG U P B 1
H80 H 0.880139 0.446019 0.383199 0.086 Uiso 0.5 1 calc R . P B 1
C81 C 0.8134(6) 0.4437(7) 0.4641(5) 0.082(4) Uani 0.5 1 d DG U P B 1
H81 H 0.773115 0.416691 0.442162 0.099 Uiso 0.5 1 calc R . P B 1
C82 C 0.8087(6) 0.4659(7) 0.5313(5) 0.070(5) Uani 0.5 1 d DG U P B 1
H82 H 0.765284 0.453980 0.555232 0.084 Uiso 0.5 1 calc R . P B 1
C77 C 0.8677(7) 0.5055(6) 0.5634(4) 0.053(4) Uani 0.5 1 d DG U P B 1
C51 C 0.6856(7) 0.3284(7) 0.8849(8) 0.059(3) Uani 0.5 1 d D U P A 2
C52 C 0.7612(9) 0.3079(10) 0.9023(9) 0.063(4) Uani 0.5 1 d D U P A 2
H52 H 0.802192 0.335551 0.886908 0.076 Uiso 0.5 1 calc R . P A 2
C53 C 0.7749(10) 0.2472(8) 0.9418(8) 0.065(4) Uani 0.5 1 d D U P A 2
H53 H 0.825027 0.228881 0.949054 0.078 Uiso 0.5 1 calc R . P A 2
C54 C 0.7149(9) 0.2130(10) 0.9709(10) 0.095(5) Uani 0.5 1 d D U P A 2
H54 H 0.724449 0.176518 1.004380 0.114 Uiso 0.5 1 calc R . P A 2
C55 C 0.6412(9) 0.2323(9) 0.9509(10) 0.103(5) Uani 0.5 1 d D U P A 2
H55 H 0.600207 0.203322 0.964376 0.123 Uiso 0.5 1 calc R . P A 2
C56 C 0.6265(8) 0.2933(9) 0.9117(9) 0.094(4) Uani 0.5 1 d D U P A 2
H56 H 0.576002 0.310505 0.903502 0.112 Uiso 0.5 1 calc R . P A 2
C71 C 0.8619(9) 0.5266(9) 0.5576(6) 0.045(3) Uani 0.5 1 d D U P B 2
C72 C 0.8413(8) 0.4603(8) 0.5296(6) 0.053(3) Uani 0.5 1 d D U P B 2
H72 H 0.822162 0.423464 0.557640 0.064 Uiso 0.5 1 calc R . P B 2
C73 C 0.8483(8) 0.4466(8) 0.4596(6) 0.062(3) Uani 0.5 1 d D U P B 2
H73 H 0.835371 0.400590 0.440578 0.074 Uiso 0.5 1 calc R . P B 2
C74 C 0.8746(9) 0.5021(9) 0.4190(7) 0.079(4) Uani 0.5 1 d D U P B 2
H74 H 0.879553 0.493807 0.371814 0.095 Uiso 0.5 1 calc R . P B 2
C75 C 0.8937(11) 0.5695(9) 0.4470(7) 0.095(5) Uani 0.5 1 d D U P B 2
H75 H 0.910821 0.607137 0.418652 0.114 Uiso 0.5 1 calc R . P B 2
C76 C 0.8880(11) 0.5819(9) 0.5155(6) 0.089(5) Uani 0.5 1 d D U P B 2
H76 H 0.901590 0.627820 0.534458 0.106 Uiso 0.5 1 calc R . P B 2
O1 O 0.9757(7) 0.7452(7) 0.9179(6) 0.084(2) Uani 0.5 1 d . U P C -1
O4 O 0.3689(6) 0.5928(9) 0.7262(8) 0.115(3) Uani 0.5 1 d . U P D -1
O6 O 0.4018(7) 0.6256(8) 0.6933(9) 0.119(3) Uani 0.5 1 d . U P D -2
C1AA C 0.9391(12) 0.7363(11) 0.9839(9) 0.097(3) Uani 0.5 1 d . U P C -1
H1AA H 0.919331 0.686083 0.985583 0.116 Uiso 0.5 1 calc R . P C -1
H1AB H 0.979206 0.740941 1.021098 0.116 Uiso 0.5 1 calc R . P C -1
C2AA C 1.0236(11) 0.8071(11) 0.9220(9) 0.097(3) Uani 0.5 1 d . U P C -1
H2AA H 1.072291 0.794802 0.947049 0.116 Uiso 0.5 1 calc R . P C -1
H2AB H 0.999044 0.846365 0.947104 0.116 Uiso 0.5 1 calc R . P C -1
C5AA C 0.8806(11) 0.7828(10) 0.9982(9) 0.097(3) Uani 0.5 1 d . U P C -1
H5AA H 0.898619 0.833052 0.997060 0.145 Uiso 0.5 1 calc GR . P C -1
H5AB H 0.863544 0.771950 1.043629 0.145 Uiso 0.5 1 calc GR . P C -1
H5AC H 0.838185 0.776396 0.964204 0.145 Uiso 0.5 1 calc GR . P C -1
C6AA C 1.0402(13) 0.8362(12) 0.8401(9) 0.097(3) Uani 0.5 1 d . U P C -1
H6AA H 1.057593 0.795215 0.813469 0.145 Uiso 0.5 1 calc GR . P C -1
H6AB H 1.079286 0.874101 0.842519 0.145 Uiso 0.5 1 calc GR . P C -1
H6AC H 0.993197 0.855800 0.818225 0.145 Uiso 0.5 1 calc GR . P C -1
C3AA C 0.3449(18) 0.5114(16) 0.6438(15) 0.144(6) Uani 0.5 1 d . U P D -1
H3AA H 0.384029 0.540727 0.623626 0.216 Uiso 0.5 1 calc GR . P D -1
H3AB H 0.305398 0.498778 0.608547 0.216 Uiso 0.5 1 calc GR . P D -1
H3AC H 0.367817 0.466928 0.663033 0.216 Uiso 0.5 1 calc GR . P D -1
C7AA C 0.3267(10) 0.6216(15) 0.7840(13) 0.140(4) Uani 0.5 1 d . U P D -1
H7AA H 0.353235 0.611620 0.828849 0.168 Uiso 0.5 1 calc R . P D -1
H7AB H 0.273929 0.603255 0.783339 0.168 Uiso 0.5 1 calc R . P D -1
C8AA C 0.4098(16) 0.7050(14) 0.6938(16) 0.164(5) Uani 0.5 1 d . U P D -2
H8AA H 0.364203 0.730411 0.708576 0.197 Uiso 0.5 1 calc R . P D -2
H8AB H 0.455878 0.722003 0.720248 0.197 Uiso 0.5 1 calc R . P D -2
C9AA C 0.3113(10) 0.5527(16) 0.6975(13) 0.140(4) Uani 0.5 1 d . U P D -1
H9AA H 0.269974 0.584360 0.678365 0.168 Uiso 0.5 1 calc R . P D -1
H9AB H 0.290453 0.519830 0.731534 0.168 Uiso 0.5 1 calc R . P D -1
C0BA C 0.3501(16) 0.6058(14) 0.6386(16) 0.164(5) Uani 0.5 1 d . U P D -2
H0BA H 0.298327 0.607684 0.655289 0.197 Uiso 0.5 1 calc R . P D -2
H0BB H 0.352569 0.643563 0.602956 0.197 Uiso 0.5 1 calc R . P D -2
O2 O 1.0104(7) 0.7530(10) 0.8945(8) 0.118(3) Uani 0.5 1 d . U P C -2
C0AA C 1.0611(15) 0.8073(17) 0.8615(14) 0.141(4) Uani 0.5 1 d . U P C -2
H0AA H 1.039827 0.811918 0.813898 0.169 Uiso 0.5 1 calc R . P C -2
H0AB H 1.051249 0.854198 0.883709 0.169 Uiso 0.5 1 calc R . P C -2
C2BA C 1.1292(12) 0.8047(15) 0.8576(12) 0.141(4) Uani 0.5 1 d . U P C -2
H2BA H 1.153477 0.840747 0.888411 0.211 Uiso 0.5 1 calc GR . P C -2
H2BB H 1.141624 0.815271 0.810700 0.211 Uiso 0.5 1 calc GR . P C -2
H2BC H 1.147590 0.756199 0.870411 0.211 Uiso 0.5 1 calc GR . P C -2
C3BA C 1.0012(13) 0.7313(15) 0.9776(12) 0.141(4) Uani 0.5 1 d . U P C -2
H3BA H 1.017340 0.769408 1.010828 0.169 Uiso 0.5 1 calc R . P C -2
H3BB H 0.952090 0.709084 0.987687 0.169 Uiso 0.5 1 calc R . P C -2
C4BA C 1.0683(11) 0.6735(14) 0.9584(11) 0.141(4) Uani 0.5 1 d . U P C -2
H4BA H 1.095346 0.692518 0.920136 0.211 Uiso 0.5 1 calc GR . P C -2
H4BB H 1.045224 0.626677 0.945584 0.211 Uiso 0.5 1 calc GR . P C -2
H4BC H 1.104133 0.666929 0.997972 0.211 Uiso 0.5 1 calc GR . P C -2
C4AA C 0.3310(10) 0.7148(14) 0.7609(12) 0.136(6) Uani 0.5 1 d . U P D -1
H4AA H 0.382044 0.733580 0.772863 0.204 Uiso 0.5 1 calc GR . P D -1
H4AB H 0.293772 0.742286 0.785399 0.204 Uiso 0.5 1 calc GR . P D -1
H4AC H 0.319607 0.719782 0.711731 0.204 Uiso 0.5 1 calc GR . P D -1
C5BA C 0.4149(15) 0.7070(14) 0.6390(15) 0.164(5) Uani 0.5 1 d . U P D -2
H5BA H 0.458606 0.677894 0.627104 0.246 Uiso 0.5 1 calc GR . P D -2
H5BB H 0.422102 0.757385 0.624925 0.246 Uiso 0.5 1 calc GR . P D -2
H5BC H 0.368605 0.687544 0.615691 0.246 Uiso 0.5 1 calc GR . P D -2
C1BA C 0.3581(16) 0.5422(15) 0.6091(16) 0.150(10) Uani 0.5 1 d . U P D -2
H1BA H 0.411226 0.526690 0.615203 0.226 Uiso 0.5 1 calc GR . P D -2
H1BB H 0.343543 0.546205 0.560353 0.226 Uiso 0.5 1 calc GR . P D -2
H1BC H 0.325589 0.506410 0.629858 0.226 Uiso 0.5 1 calc GR . P D -2

loop_
_atom_site_aniso_label
_atom_site_aniso_U_11
_atom_site_aniso_U_22
_atom_site_aniso_U_33
_atom_site_aniso_U_23
_atom_site_aniso_U_13
_atom_site_aniso_U_12
Mn1 0.0267(4) 0.0344(5) 0.0309(4) 0.0019(4) 0.0044(3) -0.0009(4)
Mn2 0.0280(4) 0.0366(5) 0.0414(5) 0.0081(4) 0.0101(4) 0.0018(4)
K1 0.0319(7) 0.0572(8) 0.0402(7) -0.0059(6) -0.0037(5) 0.0039(6)
K2 0.0362(7) 0.0476(8) 0.0773(10) -0.0069(7) -0.0078(7) 0.0024(6)
C1 0.0251(15) 0.0412(19) 0.0323(16) 0.0071(16) 0.0067(12) 0.0086(12)
C2 0.0266(18) 0.056(2) 0.033(2) 0.0105(17) 0.0092(14) 0.0152(15)
C3 0.030(2) 0.066(3) 0.035(3) 0.007(2) 0.0066(17) 0.013(2)
C4 0.033(2) 0.085(4) 0.053(4) 0.006(3) -0.002(2) 0.017(2)
C5 0.032(3) 0.084(4) 0.076(4) 0.010(3) 0.008(2) 0.026(3)
C6 0.040(3) 0.059(3) 0.075(4) 0.010(3) 0.013(2) 0.023(2)
C7 0.034(2) 0.051(3) 0.054(3) 0.008(2) 0.014(2) 0.014(2)
C8 0.0277(18) 0.0426(19) 0.0326(14) 0.0047(13) 0.0054(13) 0.0111(13)
C9 0.018(2) 0.062(3) 0.0326(15) 0.0053(14) 0.0065(17) 0.014(2)
C10 0.022(3) 0.069(3) 0.0373(19) -0.0026(19) 0.002(2) 0.015(3)
C11 0.026(3) 0.089(3) 0.037(2) -0.007(2) 0.002(2) 0.014(3)
C12 0.032(3) 0.101(4) 0.037(3) 0.005(2) 0.008(3) 0.019(3)
C13 0.049(4) 0.091(3) 0.036(2) 0.016(2) 0.012(2) 0.022(3)
C14 0.045(3) 0.069(3) 0.036(2) 0.013(2) 0.012(2) 0.021(3)
C15 0.0252(18) 0.0366(18) 0.0340(16) 0.0036(14) 0.0026(13) 0.0057(14)
C16 0.0231(18) 0.040(2) 0.040(2) 0.0010(15) 0.0028(14) 0.0044(14)
C17 0.030(2) 0.039(2) 0.046(3) 0.0016(17) 0.0049(18) 0.0078(16)
C18 0.038(2) 0.048(2) 0.066(3) 0.0068(18) 0.015(2) 0.0169(19)
C19 0.030(3) 0.057(3) 0.062(3) 0.005(2) 0.010(2) 0.010(2)
C20 0.030(2) 0.055(3) 0.055(3) 0.007(2) 0.013(2) 0.007(2)
C21 0.027(2) 0.045(2) 0.046(2) 0.0042(16) 0.0082(16) 0.0047(17)
C22 0.023(2) 0.0321(16) 0.0346(16) 0.0032(13) -0.0004(13) 0.0020(13)
C23 0.0302(18) 0.0340(16) 0.0355(16) 0.0032(13) -0.0031(15) -0.0005(14)
C24 0.032(3) 0.037(2) 0.0396(17) 0.0080(17) -0.0098(18) -0.0136(18)
C25 0.042(3) 0.060(3) 0.0390(19) 0.008(2) -0.005(2) -0.009(2)
C26 0.062(4) 0.069(4) 0.042(2) 0.014(3) -0.014(3) -0.019(3)
C27 0.059(4) 0.062(3) 0.050(3) 0.018(3) -0.024(3) -0.023(2)
C28 0.070(4) 0.052(4) 0.055(3) 0.017(2) -0.025(3) -0.008(3)
C29 0.051(3) 0.044(3) 0.048(3) 0.009(2) -0.016(2) -0.001(2)
C30 0.0301(16) 0.0331(16) 0.0408(17) 0.0023(12) 0.0006(14) -0.0038(15)
C31 0.041(2) 0.043(2) 0.049(2) -0.0008(17) 0.0016(15) -0.0170(17)
C32 0.043(3) 0.068(3) 0.059(3) 0.006(3) -0.007(2) -0.021(2)
C33 0.059(4) 0.090(4) 0.078(5) -0.002(3) -0.013(3) -0.037(3)
C34 0.073(4) 0.085(3) 0.091(5) -0.016(4) 0.004(3) -0.048(3)
C35 0.074(4) 0.061(3) 0.087(5) -0.025(3) 0.016(3) -0.032(3)
C36 0.052(3) 0.041(2) 0.074(4) -0.009(2) 0.015(3) -0.021(2)
C37 0.0267(19) 0.0321(16) 0.040(2) 0.0039(13) -0.0041(15) 0.0009(14)
C38 0.033(2) 0.0388(19) 0.041(2) 0.0053(15) -0.0034(16) -0.0055(16)
C39 0.040(3) 0.0403(19) 0.060(2) 0.0048(17) 0.002(2) -0.0095(17)
C40 0.053(3) 0.042(2) 0.072(3) -0.0057(18) 0.006(2) -0.013(2)
C41 0.050(3) 0.0407(19) 0.065(3) -0.0117(19) 0.004(2) -0.0063(17)
C42 0.034(2) 0.0376(18) 0.046(2) -0.0028(17) -0.0003(19) 0.0022(16)
C43 0.047(2) 0.049(2) 0.070(3) 0.020(2) 0.032(2) 0.0081(19)
C44 0.0416(16) 0.038(2) 0.064(3) 0.0073(19) 0.0262(18) -0.0022(15)
C45 0.0436(18) 0.043(2) 0.080(3) -0.003(2) 0.0299(17) -0.0096(18)
C46 0.049(2) 0.059(3) 0.091(3) -0.010(2) 0.039(2) -0.017(2)
C47 0.048(2) 0.073(5) 0.113(4) -0.018(4) 0.040(3) -0.018(3)
C48 0.048(3) 0.069(5) 0.118(4) -0.016(4) 0.035(3) -0.019(3)
C49 0.048(2) 0.052(4) 0.106(4) -0.014(3) 0.025(2) -0.016(3)
C50 0.048(2) 0.051(2) 0.089(3) -0.014(3) 0.030(2) -0.020(2)
C63 0.040(2) 0.048(3) 0.0386(17) 0.0013(18) 0.0128(15) 0.002(2)
C64 0.0349(16) 0.047(2) 0.0382(19) 0.0054(17) 0.0126(15) 0.0012(15)
C65 0.0325(17) 0.058(3) 0.049(3) 0.0002(18) 0.0175(16) -0.0003(15)
C66 0.0291(18) 0.082(3) 0.052(3) 0.005(2) 0.0161(17) 0.0046(18)
C67 0.035(2) 0.102(5) 0.082(5) -0.006(3) 0.009(2) -0.005(2)
C68 0.048(3) 0.098(5) 0.106(6) -0.011(4) 0.018(3) -0.016(3)
C69 0.051(3) 0.071(4) 0.101(5) -0.010(3) 0.032(3) -0.012(2)
C70 0.049(2) 0.061(3) 0.072(3) 0.004(2) 0.029(2) -0.0064(18)
C60 0.080(11) 0.134(13) 0.094(9) 0.071(9) 0.042(8) 0.047(9)
C59 0.106(15) 0.163(18) 0.111(10) 0.090(11) 0.065(10) 0.082(14)
C58 0.040(6) 0.047(7) 0.052(7) 0.008(5) 0.011(5) 0.000(5)
C57 0.041(5) 0.032(5) 0.063(4) 0.010(4) 0.023(4) -0.009(4)
C62 0.069(8) 0.067(8) 0.070(5) 0.026(5) 0.036(5) 0.017(6)
C61 0.089(10) 0.133(12) 0.102(8) 0.074(9) 0.057(8) 0.047(9)
C78 0.087(6) 0.106(9) 0.058(4) -0.030(4) 0.038(4) -0.024(6)
C79 0.089(7) 0.117(13) 0.061(4) -0.031(6) 0.042(5) -0.027(8)
C80 0.084(7) 0.077(10) 0.057(6) -0.022(6) 0.036(5) -0.009(6)
C81 0.087(6) 0.106(9) 0.058(4) -0.030(4) 0.038(4) -0.024(6)
C82 0.076(8) 0.083(10) 0.053(4) -0.024(5) 0.028(4) -0.009(7)
C77 0.068(6) 0.051(9) 0.041(3) -0.001(4) 0.019(3) 0.006(6)
C51 0.062(4) 0.046(5) 0.070(7) 0.016(5) 0.020(4) 0.004(3)
C52 0.066(4) 0.062(8) 0.063(9) 0.016(7) 0.023(6) 0.016(5)
C53 0.073(5) 0.054(6) 0.068(8) 0.012(5) 0.014(5) 0.009(4)
C54 0.084(5) 0.096(8) 0.108(9) 0.047(7) 0.024(5) 0.005(5)
C55 0.081(5) 0.102(7) 0.126(9) 0.066(6) 0.024(6) -0.001(5)
C56 0.073(5) 0.094(7) 0.116(9) 0.058(6) 0.026(5) -0.004(4)
C71 0.034(6) 0.065(6) 0.037(2) 0.001(3) 0.010(3) 0.009(5)
C72 0.039(8) 0.076(6) 0.045(4) -0.012(4) 0.014(5) 0.003(5)
C73 0.041(8) 0.099(7) 0.047(4) -0.017(4) 0.018(5) 0.006(6)
C74 0.066(10) 0.125(9) 0.048(6) 0.000(5) 0.010(6) -0.007(7)
C75 0.124(14) 0.118(8) 0.043(4) 0.012(5) 0.020(6) -0.022(8)
C76 0.126(14) 0.099(6) 0.043(4) 0.013(4) 0.017(6) -0.028(8)
O1 0.081(5) 0.105(5) 0.061(4) -0.021(3) -0.027(3) -0.017(4)
O4 0.035(3) 0.155(6) 0.151(7) -0.005(5) -0.031(3) 0.020(4)
O6 0.051(4) 0.118(5) 0.179(9) -0.002(5) -0.056(5) 0.030(5)
C1AA 0.110(6) 0.112(6) 0.066(4) -0.029(4) -0.011(4) -0.031(5)
C2AA 0.110(6) 0.112(6) 0.066(4) -0.029(4) -0.011(4) -0.031(5)
C5AA 0.110(6) 0.112(6) 0.066(4) -0.029(4) -0.011(4) -0.031(5)
C6AA 0.110(6) 0.112(6) 0.066(4) -0.029(4) -0.011(4) -0.031(5)
C3AA 0.144(6) 0.143(6) 0.145(6) -0.001(2) 0.009(2) 0.002(2)
C7AA 0.036(4) 0.202(9) 0.177(8) -0.040(7) -0.025(4) 0.015(5)
C8AA 0.149(9) 0.117(5) 0.211(11) 0.015(6) -0.116(8) 0.020(5)
C9AA 0.036(4) 0.202(9) 0.177(8) -0.040(7) -0.025(4) 0.015(5)
C0BA 0.149(9) 0.117(5) 0.211(11) 0.015(6) -0.116(8) 0.020(5)
O2 0.062(5) 0.166(7) 0.120(6) -0.066(5) -0.044(4) -0.028(4)
C0AA 0.087(6) 0.198(9) 0.131(6) -0.042(6) -0.045(6) -0.043(5)
C2BA 0.087(6) 0.198(9) 0.131(6) -0.042(6) -0.045(6) -0.043(5)
C3BA 0.087(6) 0.198(9) 0.131(6) -0.042(6) -0.045(6) -0.043(5)
C4BA 0.087(6) 0.198(9) 0.131(6) -0.042(6) -0.045(6) -0.043(5)
C4AA 0.057(11) 0.189(8) 0.156(18) -0.061(11) -0.043(10) 0.019(9)
C5BA 0.149(9) 0.117(5) 0.211(11) 0.015(6) -0.116(8) 0.020(5)
C1BA 0.128(19) 0.118(9) 0.195(19) 0.015(11) -0.071(16) -0.013(12)

loop_
_atom_type_symbol
_atom_type_description
_atom_type_scat_dispersion_real
_atom_type_scat_dispersion_imag
_atom_type_scat_source
C C 0.0033 0.0016 'International Tables Vol C Tables 4.2.6.8 and 6.1.1.4'
H H 0.0000 0.0000 'International Tables Vol C Tables 4.2.6.8 and 6.1.1.4'
K K 0.2009 0.2494 'International Tables Vol C Tables 4.2.6.8 and 6.1.1.4'
Mn Mn 0.3368 0.7283 'International Tables Vol C Tables 4.2.6.8 and 6.1.1.4'
O O 0.0106 0.0060 'International Tables Vol C Tables 4.2.6.8 and 6.1.1.4'

loop_
_geom_angle_atom_site_label_1
_geom_angle_atom_site_label_2
_geom_angle_atom_site_label_3
_geom_angle
_geom_angle_site_symmetry_1
_geom_angle_site_symmetry_3
_geom_angle_publ_flag
Mn2 Mn1 K1 109.27(4) . . ?
C1 Mn1 Mn2 53.19(15) . . ?
C1 Mn1 K1 61.60(15) . . ?
C1 Mn1 C22 79.35(18) . . ?
C1 Mn1 C23 106.79(19) . . ?
C1 Mn1 C30 101.9(2) . . ?
C22 Mn1 Mn2 73.57(12) . . ?
C22 Mn1 K1 70.51(12) . . ?
C23 Mn1 Mn2 74.99(14) . . ?
C23 Mn1 K1 102.31(14) . . ?
C23 Mn1 C22 34.82(17) . . ?
C30 Mn1 Mn2 51.41(15) . . ?
C30 Mn1 K1 133.72(15) . . ?
C30 Mn1 C22 63.78(19) . . ?
C30 Mn1 C23 37.43(19) . . ?
C63 Mn1 Mn2 150.56(18) . . ?
C63 Mn1 K1 97.79(18) . . ?
C63 Mn1 C1 140.2(2) . . ?
C63 Mn1 C22 128.3(2) . . ?
C63 Mn1 C23 111.0(2) . . ?
C63 Mn1 C30 115.6(2) . . ?
C63 Mn1 C64 36.9(2) . . ?
C64 Mn1 Mn2 157.61(17) . . ?
C64 Mn1 K1 62.45(17) . . ?
C64 Mn1 C1 108.1(2) . . ?
C64 Mn1 C22 118.4(2) . . ?
C64 Mn1 C23 126.1(2) . . ?
C64 Mn1 C30 149.8(2) . . ?
Mn1 Mn2 K2 109.43(4) . . ?
C1 Mn2 Mn1 51.76(14) . . ?
C1 Mn2 K2 134.64(14) . . ?
C1 Mn2 C8 37.68(19) . . ?
C1 Mn2 C15 64.70(18) . . ?
C8 Mn2 Mn1 76.33(13) . . ?
C8 Mn2 K2 103.59(13) . . ?
C8 Mn2 C15 35.53(17) . . ?
C15 Mn2 Mn1 75.59(13) . . ?
C15 Mn2 K2 70.77(12) . . ?
C30 Mn2 Mn1 53.22(15) . . ?
C30 Mn2 K2 61.35(15) . . ?
C30 Mn2 C1 102.3(2) . . ?
C30 Mn2 C8 108.3(2) . . ?
C30 Mn2 C15 80.8(2) . . ?
C43 Mn2 Mn1 149.14(18) . . ?
C43 Mn2 K2 98.82(19) . . ?
C43 Mn2 C1 114.3(2) . . ?
C43 Mn2 C8 109.4(3) . . ?
C43 Mn2 C15 127.1(2) . . ?
C43 Mn2 C30 140.7(3) . . ?
C43 Mn2 C44 37.6(2) . . ?
C44 Mn2 Mn1 158.5(2) . . ?
C44 Mn2 K2 62.33(18) . . ?
C44 Mn2 C1 148.6(2) . . ?
C44 Mn2 C8 124.2(2) . . ?
C44 Mn2 C15 116.3(2) . . ?
C44 Mn2 C30 108.9(2) . . ?
C1 K1 C39 113.05(14) . . ?
C1 K1 C41 109.16(14) . . ?
C1 K1 C64 61.53(13) . . ?
C1 K1 C70 105.71(15) . . ?
C37 K1 C1 72.67(13) . . ?
C37 K1 C38 25.88(14) . . ?
C37 K1 C39 44.19(14) . . ?
C37 K1 C41 44.54(15) . . ?
C37 K1 C42 26.34(14) . . ?
C37 K1 C64 78.20(14) . . ?
C37 K1 C66 123.10(16) . . ?
C37 K1 C70 97.23(17) . . ?
C38 K1 C1 88.76(14) . . ?
C38 K1 C39 24.40(14) . . ?
C38 K1 C41 50.10(16) . . ?
C38 K1 C64 67.65(15) . . ?
C38 K1 C66 107.69(16) . . ?
C38 K1 C70 73.24(17) . . ?
C41 K1 C39 41.40(16) . . ?
C42 K1 C1 84.95(14) . . ?
C42 K1 C38 44.52(15) . . ?
C42 K1 C39 49.84(15) . . ?
C42 K1 C41 24.31(14) . . ?
C42 K1 C64 104.53(15) . . ?
C42 K1 C66 149.41(16) . . ?
C42 K1 C70 116.98(17) . . ?
C64 K1 C39 82.85(15) . . ?
C64 K1 C41 117.63(16) . . ?
C64 K1 C70 44.70(15) . . ?
C65 K1 C1 83.03(15) . . ?
C65 K1 C37 99.98(16) . . ?
C65 K1 C38 82.05(17) . . ?
C65 K1 C39 87.64(17) . . ?
C65 K1 C41 128.83(17) . . ?
C65 K1 C42 125.35(16) . . ?
C65 K1 C64 26.86(15) . . ?
C65 K1 C66 25.76(16) . . ?
C65 K1 C70 24.73(16) . . ?
C66 K1 C1 81.44(15) . . ?
C66 K1 C39 112.03(17) . . ?
C66 K1 C41 153.32(17) . . ?
C66 K1 C64 45.03(15) . . ?
C66 K1 C70 43.05(17) . . ?
C70 K1 C39 69.93(17) . . ?
C70 K1 C41 110.46(18) . . ?
O1 K1 C1 125.2(3) . . ?
O1 K1 C37 121.2(3) . . ?
O1 K1 C38 127.6(3) . . ?
O1 K1 C39 107.6(3) . . ?
O1 K1 C41 79.4(3) . . ?
O1 K1 C42 95.0(3) . . ?
O1 K1 C64 160.1(3) . . ?
O1 K1 C65 134.3(3) . . ?
O1 K1 C66 115.2(3) . . ?
O1 K1 C70 122.0(3) . . ?
O2 K1 C1 138.4(4) . . ?
O2 K1 C37 129.8(4) . . ?
O2 K1 C38 127.0(4) . . ?
O2 K1 C39 103.5(4) . . ?
O2 K1 C41 85.3(4) . . ?
O2 K1 C42 105.3(4) . . ?
O2 K1 C64 145.4(3) . . ?
O2 K1 C65 118.6(3) . . ?
O2 K1 C66 103.1(3) . . ?
O2 K1 C70 104.9(4) . . ?
C16 K2 C17 26.45(14) . . ?
C16 K2 C18 44.00(14) . . ?
C16 K2 C21 24.73(14) . . ?
C16 K2 C30 73.37(14) . . ?
C16 K2 C31 98.76(14) . . ?
C16 K2 C44 75.36(15) . . ?
C16 K2 C46 90.83(17) . . ?
C16 K2 C50 120.35(18) . . ?
C17 K2 C18 24.18(14) . . ?
C17 K2 C21 43.53(15) . . ?
C17 K2 C30 86.14(14) . . ?
C17 K2 C31 110.40(14) . . ?
C17 K2 C44 101.81(16) . . ?
C17 K2 C46 109.91(18) . . ?
C17 K2 C50 146.22(18) . . ?
C21 K2 C18 48.57(15) . . ?
C21 K2 C31 111.29(14) . . ?
C21 K2 C46 67.53(17) . . ?
C30 K2 C18 110.31(14) . . ?
C30 K2 C21 88.44(14) . . ?
C30 K2 C31 25.52(13) . . ?
C30 K2 C44 61.89(14) . . ?
C30 K2 C46 105.90(15) . . ?
C31 K2 C18 134.14(14) . . ?
C44 K2 C18 113.35(16) . . ?
C44 K2 C21 64.79(16) . . ?
C44 K2 C31 65.73(15) . . ?
C44 K2 C46 44.18(15) . . ?
C45 K2 C16 95.38(18) . . ?
C45 K2 C17 120.27(18) . . ?
C45 K2 C18 121.68(19) . . ?
C45 K2 C21 77.35(18) . . ?
C45 K2 C30 84.30(15) . . ?
C45 K2 C31 79.17(16) . . ?
C45 K2 C44 26.74(15) . . ?
C45 K2 C46 24.35(16) . . ?
C45 K2 C50 26.35(19) . . ?
C46 K2 C18 102.65(17) . . ?
C46 K2 C31 103.50(15) . . ?
C50 K2 C18 145.61(19) . . ?
C50 K2 C21 103.70(18) . . ?
C50 K2 C30 84.79(15) . . ?
C50 K2 C31 69.14(16) . . ?
C50 K2 C44 45.80(18) . . ?
C50 K2 C46 42.96(19) . . ?
O4 K2 C16 127.0(4) . . ?
O4 K2 C17 104.6(4) . . ?
O4 K2 C18 83.2(4) . . ?
O4 K2 C21 119.9(4) . . ?
O4 K2 C30 148.5(4) . . ?
O4 K2 C31 128.7(4) . . ?
O4 K2 C44 140.1(4) . . ?
O4 K2 C45 113.5(4) . . ?
O4 K2 C46 98.2(4) . . ?
O4 K2 C50 100.0(4) . . ?
O6 K2 C16 121.8(3) . . ?
O6 K2 C17 95.6(3) . . ?
O6 K2 C18 80.2(4) . . ?
O6 K2 C21 126.8(4) . . ?
O6 K2 C30 128.0(4) . . ?
O6 K2 C31 115.5(4) . . ?
O6 K2 C44 160.8(4) . . ?
O6 K2 C45 134.6(4) . . ?
O6 K2 C46 121.6(4) . . ?
O6 K2 C50 115.4(4) . . ?
Mn1 C1 Mn2 75.05(18) . . ?
Mn1 C1 K1 83.84(16) . . ?
Mn2 C1 K1 144.2(2) . . ?
C2 C1 Mn1 117.6(4) . . ?
C2 C1 Mn2 130.1(4) . . ?
C2 C1 K1 85.2(3) . . ?
C8 C1 Mn1 116.1(4) . . ?
C8 C1 Mn2 77.1(3) . . ?
C8 C1 K1 87.1(3) . . ?
C8 C1 C2 124.4(5) . . ?
C1 C2 K1 69.4(3) . . ?
C3 C2 K1 67.9(3) . . ?
C3 C2 C1 123.7(5) . . ?
C3 C2 C7 116.7(5) . . ?
C7 C2 K1 134.6(4) . . ?
C7 C2 C1 119.3(5) . . ?
C4 C3 C2 121.5(6) . . ?
C5 C4 C3 120.3(7) . . ?
C6 C5 C4 118.9(6) . . ?
C5 C6 C7 122.2(7) . . ?
C6 C7 C2 120.4(6) . . ?
Mn2 C8 K1 124.14(19) . . ?
C1 C8 Mn2 65.2(3) . . ?
C1 C8 K1 68.6(3) . . ?
C1 C8 C9 122.1(4) . . ?
C9 C8 Mn2 123.9(4) . . ?
C9 C8 K1 106.4(3) . . ?
C15 C8 Mn2 76.1(3) . . ?
C15 C8 K1 98.2(3) . . ?
C15 C8 C1 115.9(5) . . ?
C15 C8 C9 121.8(4) . . ?
C10 C9 C8 121.2(5) . . ?
C14 C9 C8 121.3(5) . . ?
C14 C9 C10 117.5(5) . . ?
C9 C10 C11 120.9(6) . . ?
C12 C11 C10 120.2(6) . . ?
C13 C12 C11 120.1(6) . . ?
C12 C13 C14 120.3(7) . . ?
C9 C14 C13 121.0(6) . . ?
C8 C15 Mn2 68.4(3) . . ?
C8 C15 C16 122.4(5) . . ?
C8 C15 C22 119.7(4) . . ?
C16 C15 Mn2 111.8(3) . . ?
C16 C15 C22 117.1(4) . . ?
C22 C15 Mn2 98.3(3) . . ?
C15 C16 K2 100.4(3) . . ?
C17 C16 K2 77.3(3) . . ?
C17 C16 C15 120.1(5) . . ?
C21 C16 K2 87.8(3) . . ?
C21 C16 C15 122.8(5) . . ?
C21 C16 C17 116.9(5) . . ?
C16 C17 K2 76.3(3) . . ?
C18 C17 K2 90.7(4) . . ?
C18 C17 C16 121.4(5) . . ?
C17 C18 K2 65.1(3) . . ?
C19 C18 K2 89.9(4) . . ?
C19 C18 C17 120.3(6) . . ?
C20 C19 C18 119.4(5) . . ?
C19 C20 C21 120.5(6) . . ?
C16 C21 K2 67.5(3) . . ?
C16 C21 C20 121.4(5) . . ?
C20 C21 K2 90.5(4) . . ?
C15 C22 Mn1 97.4(3) . . ?
C23 C22 Mn1 67.3(3) . . ?
C23 C22 C15 119.4(4) . . ?
C23 C22 C37 123.5(5) . . ?
C37 C22 Mn1 111.9(3) . . ?
C37 C22 C15 116.7(4) . . ?
Mn1 C23 K2 125.1(2) . . ?
C22 C23 Mn1 77.9(3) . . ?
C22 C23 K2 98.0(3) . . ?
C22 C23 C24 122.0(5) . . ?
C22 C23 C30 116.3(5) . . ?
C24 C23 Mn1 122.9(4) . . ?
C24 C23 K2 105.7(3) . . ?
C30 C23 Mn1 64.4(3) . . ?
C30 C23 K2 69.6(3) . . ?
C30 C23 C24 121.4(5) . . ?
C25 C24 C23 121.6(5) . . ?
C25 C24 C29 117.6(5) . . ?
C29 C24 C23 120.8(5) . . ?
C24 C25 C26 121.0(6) . . ?
C27 C26 C25 119.8(7) . . ?
C28 C27 C26 120.4(6) . . ?
C27 C28 C29 120.2(7) . . ?
C28 C29 C24 121.0(7) . . ?
Mn1 C30 K2 145.4(2) . . ?
Mn2 C30 Mn1 75.38(18) . . ?
Mn2 C30 K2 84.18(17) . . ?
C23 C30 Mn1 78.2(3) . . ?
C23 C30 Mn2 114.8(4) . . ?
C23 C30 K2 85.8(3) . . ?
C23 C30 C31 125.2(5) . . ?
C31 C30 Mn1 130.5(4) . . ?
C31 C30 Mn2 117.3(4) . . ?
C31 C30 K2 83.7(3) . . ?
C30 C31 K2 70.8(3) . . ?
C32 C31 K2 68.9(4) . . ?
C32 C31 C30 124.8(6) . . ?
C36 C31 K2 131.4(4) . . ?
C36 C31 C30 119.2(6) . . ?
C36 C31 C32 115.6(6) . . ?
C33 C32 C31 121.1(7) . . ?
C34 C33 C32 121.1(8) . . ?
C33 C34 C35 119.4(7) . . ?
C36 C35 C34 120.5(8) . . ?
C35 C36 C31 122.2(7) . . ?
C22 C37 K1 102.0(3) . . ?
C38 C37 K1 81.7(3) . . ?
C38 C37 C22 122.4(5) . . ?
C38 C37 C42 116.3(5) . . ?
C42 C37 K1 79.8(3) . . ?
C42 C37 C22 120.9(5) . . ?
C37 C38 K1 72.4(3) . . ?
C37 C38 C39 121.4(6) . . ?
C39 C38 K1 86.5(3) . . ?
C38 C39 K1 69.1(3) . . ?
C40 C39 K1 82.5(4) . . ?
C40 C39 C38 120.7(6) . . ?
C39 C40 K1 74.3(4) . . ?
C41 C40 K1 73.1(4) . . ?
C41 C40 C39 118.9(6) . . ?
C40 C41 K1 83.7(4) . . ?
C40 C41 C42 120.5(6) . . ?
C42 C41 K1 68.6(3) . . ?
C37 C42 K1 73.8(3) . . ?
C41 C42 K1 87.0(4) . . ?
C41 C42 C37 122.1(6) . . ?
C44 C43 Mn2 72.0(4) . . ?
C44 C43 C57 143.9(6) . . ?
C44 C43 C51 126.0(8) . . ?
C57 C43 Mn2 142.5(6) . . ?
C51 C43 Mn2 157.3(7) . . ?
Mn2 C44 K2 84.40(19) . . ?
C43 C44 Mn2 70.5(4) . . ?
C43 C44 K2 150.9(5) . . ?
C43 C44 C45 141.2(6) . . ?
C45 C44 Mn2 148.3(5) . . ?
C45 C44 K2 65.0(3) . . ?
C44 C45 K2 88.2(4) . . ?
C46 C45 K2 94.7(4) . . ?
C46 C45 C44 121.4(7) . . ?
C46 C45 C50 117.8(6) . . ?
C50 C45 K2 85.2(4) . . ?
C50 C45 C44 120.8(6) . . ?
C45 C46 K2 60.9(4) . . ?
C47 C46 K2 102.5(5) . . ?
C47 C46 C45 122.4(8) . . ?
C46 C47 C48 119.8(7) . . ?
C49 C48 C47 118.6(7) . . ?
C50 C49 C48 121.3(8) . . ?
C45 C50 K2 68.5(4) . . ?
C49 C50 K2 103.4(5) . . ?
C49 C50 C45 120.1(7) . . ?
C64 C63 Mn1 72.8(4) . . ?
C64 C63 C77 137.7(7) . . ?
C64 C63 C71 136.2(7) . . ?
C77 C63 Mn1 147.5(6) . . ?
C71 C63 Mn1 149.9(7) . . ?
Mn1 C64 K1 84.27(18) . . ?
C63 C64 Mn1 70.3(3) . . ?
C63 C64 K1 148.9(4) . . ?
C63 C64 C65 141.4(6) . . ?
C65 C64 Mn1 148.2(4) . . ?
C65 C64 K1 66.1(3) . . ?
C64 C65 K1 87.0(3) . . ?
C66 C65 K1 87.0(4) . . ?
C66 C65 C64 119.2(6) . . ?
C70 C65 K1 91.6(4) . . ?
C70 C65 C64 121.8(6) . . ?
C70 C65 C66 118.7(6) . . ?
C65 C66 K1 67.3(3) . . ?
C67 C66 K1 101.6(5) . . ?
C67 C66 C65 119.1(7) . . ?
C68 C67 C66 120.7(8) . . ?
C67 C68 C69 119.4(7) . . ?
C70 C69 C68 120.9(8) . . ?
C65 C70 K1 63.6(3) . . ?
C69 C70 K1 102.1(5) . . ?
C69 C70 C65 121.2(7) . . ?
C59 C60 C61 120.0 . . ?
C60 C59 C58 120.0 . . ?
C57 C58 C59 120.0 . . ?
C58 C57 C43 116.5(6) . . ?
C58 C57 C62 120.0 . . ?
C62 C57 C43 123.3(6) . . ?
C61 C62 C57 120.0 . . ?
C62 C61 C60 120.0 . . ?
C79 C78 C77 120.0 . . ?
C80 C79 C78 120.0 . . ?
C81 C80 C79 120.0 . . ?
C80 C81 C82 120.0 . . ?
C77 C82 C81 120.0 . . ?
C78 C77 C63 119.8(7) . . ?
C82 C77 C63 119.7(7) . . ?
C82 C77 C78 120.0 . . ?
C52 C51 C43 115.0(11) . . ?
C56 C51 C43 122.4(11) . . ?
C56 C51 C52 121.0(12) . . ?
C53 C52 C51 119.1(14) . . ?
C52 C53 C54 119.4(14) . . ?
C55 C54 C53 119.7(14) . . ?
C56 C55 C54 120.6(14) . . ?
C51 C56 C55 118.8(13) . . ?
C72 C71 C63 119.0(11) . . ?
C72 C71 C76 119.5(10) . . ?
C76 C71 C63 121.4(11) . . ?
C71 C72 C73 120.7(12) . . ?
C74 C73 C72 118.7(12) . . ?
C75 C74 C73 120.6(13) . . ?
C76 C75 C74 120.2(13) . . ?
C75 C76 C71 120.2(13) . . ?
C1AA O1 K1 116.9(9) . . ?
C2AA O1 K1 131.4(10) . . ?
C2AA O1 C1AA 109.0(13) . . ?
C7AA O4 K2 117.6(10) . . ?
C9AA O4 K2 128.6(13) . . ?
C9AA O4 C7AA 96.6(15) . . ?
C8AA O6 K2 115.3(11) . . ?
C0BA O6 K2 130.7(13) . . ?
C0BA O6 C8AA 108.5(17) . . ?
C5AA C1AA O1 118.5(18) . . ?
O1 C2AA C6AA 109.1(13) . . ?
O4 C7AA C4AA 96.7(18) . . ?
O6 C8AA K2 42.3(8) . . ?
C5BA C8AA K2 106(2) . . ?
C5BA C8AA O6 92(3) . . ?
O4 C9AA C3AA 105.0(19) . . ?
C1BA C0BA O6 119(2) . . ?
C0AA O2 K1 117.6(12) . . ?
C0AA O2 C3BA 131.4(14) . . ?
C3BA O2 K1 110.9(10) . . ?
C2BA C0AA O2 128(3) . . ?
C4BA C3BA O2 79.6(15) . . ?

loop_
_geom_bond_atom_site_label_1
_geom_bond_atom_site_label_2
_geom_bond_distance
_geom_bond_site_symmetry_2
_geom_bond_publ_flag
Mn1 Mn2 2.5664(11) . ?
Mn1 K1 3.6565(15) . ?
Mn1 C1 2.086(5) . ?
Mn1 C22 2.445(5) . ?
Mn1 C23 2.306(5) . ?
Mn1 C30 2.124(5) . ?
Mn1 C63 1.988(6) . ?
Mn1 C64 2.017(5) . ?
Mn2 K2 3.6439(15) . ?
Mn2 C1 2.127(5) . ?
Mn2 C8 2.284(6) . ?
Mn2 C15 2.384(5) . ?
Mn2 C30 2.073(5) . ?
Mn2 C43 1.990(6) . ?
Mn2 C44 2.008(6) . ?
K1 C1 3.235(6) . ?
K1 C37 3.049(5) . ?
K1 C38 3.165(5) . ?
K1 C39 3.380(6) . ?
K1 C41 3.350(6) . ?
K1 C42 3.125(6) . ?
K1 C64 3.258(6) . ?
K1 C65 2.983(6) . ?
K1 C66 3.230(6) . ?
K1 C70 3.328(6) . ?
K1 O1 2.654(11) . ?
K1 O2 2.715(12) . ?
K2 C16 3.058(6) . ?
K2 C17 3.071(6) . ?
K2 C18 3.384(7) . ?
K2 C21 3.307(6) . ?
K2 C30 3.214(6) . ?
K2 C31 3.383(6) . ?
K2 C44 3.243(6) . ?
K2 C45 2.941(7) . ?
K2 C46 3.353(7) . ?
K2 C50 3.150(7) . ?
K2 O4 2.691(11) . ?
K2 O6 2.601(11) . ?
C1 C2 1.477(7) . ?
C1 C8 1.432(7) . ?
C2 C3 1.401(8) . ?
C2 C7 1.409(8) . ?
C3 C4 1.391(8) . ?
C4 C5 1.378(10) . ?
C5 C6 1.361(10) . ?
C6 C7 1.383(8) . ?
C8 C9 1.504(7) . ?
C8 C15 1.428(7) . ?
C9 C10 1.384(8) . ?
C9 C14 1.383(8) . ?
C10 C11 1.390(8) . ?
C11 C12 1.359(9) . ?
C12 C13 1.354(10) . ?
C13 C14 1.392(8) . ?
C15 C16 1.495(7) . ?
C15 C22 1.513(7) . ?
C16 C17 1.402(7) . ?
C16 C21 1.385(8) . ?
C17 C18 1.386(8) . ?
C18 C19 1.375(8) . ?
C19 C20 1.371(8) . ?
C20 C21 1.395(7) . ?
C22 C23 1.428(7) . ?
C22 C37 1.483(7) . ?
C23 C24 1.500(7) . ?
C23 C30 1.432(7) . ?
C24 C25 1.388(8) . ?
C24 C29 1.393(8) . ?
C25 C26 1.398(8) . ?
C26 C27 1.368(10) . ?
C27 C28 1.364(10) . ?
C28 C29 1.387(8) . ?
C30 C31 1.466(8) . ?
C31 C32 1.415(9) . ?
C31 C36 1.409(9) . ?
C32 C33 1.382(9) . ?
C33 C34 1.354(12) . ?
C34 C35 1.384(11) . ?
C35 C36 1.360(9) . ?
C37 C38 1.396(7) . ?
C37 C42 1.408(7) . ?
C38 C39 1.399(8) . ?
C39 C40 1.382(9) . ?
C40 C41 1.381(9) . ?
C41 C42 1.381(8) . ?
C43 C44 1.287(9) . ?
C43 C57 1.526(9) . ?
C43 C51 1.463(12) . ?
C44 C45 1.460(8) . ?
C45 C46 1.387(9) . ?
C45 C50 1.403(10) . ?
C46 C47 1.353(9) . ?
C47 C48 1.404(11) . ?
C48 C49 1.385(10) . ?
C49 C50 1.372(9) . ?
C63 C64 1.267(8) . ?
C63 C77 1.488(8) . ?
C63 C71 1.480(11) . ?
C64 C65 1.474(8) . ?
C65 C66 1.406(9) . ?
C65 C70 1.393(9) . ?
C66 C67 1.401(9) . ?
C67 C68 1.380(11) . ?
C68 C69 1.382(11) . ?
C69 C70 1.358(9) . ?
C60 C59 1.3900 . ?
C60 C61 1.3900 . ?
C59 C58 1.3900 . ?
C58 C57 1.3900 . ?
C57 C62 1.3900 . ?
C62 C61 1.3900 . ?
C78 C79 1.3900 . ?
C78 C77 1.3900 . ?
C79 C80 1.3900 . ?
C80 C81 1.3900 . ?
C81 C82 1.3900 . ?
C82 C77 1.3900 . ?
C51 C52 1.409(15) . ?
C51 C56 1.361(14) . ?
C52 C53 1.374(14) . ?
C53 C54 1.385(15) . ?
C54 C55 1.383(15) . ?
C55 C56 1.379(14) . ?
C71 C72 1.380(14) . ?
C71 C76 1.409(15) . ?
C72 C73 1.412(13) . ?
C73 C74 1.395(15) . ?
C74 C75 1.392(15) . ?
C75 C76 1.378(14) . ?
O1 C1AA 1.50(2) . ?
O1 C2AA 1.42(2) . ?
O4 C7AA 1.49(3) . ?
O4 C9AA 1.35(2) . ?
O6 C8AA 1.47(3) . ?
O6 C0BA 1.42(2) . ?
C1AA C5AA 1.38(2) . ?
C2AA C6AA 1.74(3) . ?
C3AA C9AA 1.46(3) . ?
C7AA C4AA 1.78(3) . ?
C8AA C5BA 1.09(4) . ?
C0BA C1BA 1.32(3) . ?
O2 C0AA 1.51(3) . ?
O2 C3BA 1.70(3) . ?
C0AA C2BA 1.21(3) . ?
C3BA C4BA 1.65(3) . ?
